data_7060460
loop_
_publ_author_name
'Chen, Xuan-Rong'
'Luo, Min'
'Zhang, Zhen-Min'
'Xu, Xiao-Yi'
'Jiang, Yi'
'Liu, Hang'

_publ_section_title
;
 Magnetism, dielectrics and ion conduction in two polymorphs of a
 heteroleptic bis(dithiolato)nickelate molecular solid
;
_journal_issue 13
_journal_name_full 'New Journal of Chemistry'
_journal_page_first 5971
_journal_page_last 5980
_journal_paper_doi 10.1039/D1NJ00491C
_journal_volume 45
_journal_year 2021
_chemical_formula_sum 'C16 H22 N3 Ni S7'
_chemical_formula_weight 539.49
_space_group_crystal_system monoclinic
_space_group_IT_number 9
_space_group_name_Hall 'C -2yc'
_space_group_name_H-M_alt 'C 1 c 1'
_atom_sites_solution_hydrogens geom
_audit_block_doi 10.5517/ccdc.csd.cc26qv3x
_audit_creation_method SHELXL-2014/7
_audit_update_record
;
2021-02-23 deposited with the CCDC.	2021-03-03 downloaded from the CCDC.
;
_cell_angle_alpha 90
_cell_angle_beta 98.828(3)
_cell_angle_gamma 90
_cell_formula_units_Z 4
_cell_length_a 17.878(2)
_cell_length_b 17.576(2)
_cell_length_c 7.5597(8)
_cell_measurement_reflns_used 5361
_cell_measurement_temperature 293(2)
_cell_measurement_theta_max 27.60
_cell_measurement_theta_min 1.63
_cell_volume 2347.3(4)
_computing_cell_refinement 'Bruker SMART'
_computing_data_collection 'Bruker SMART'
_computing_data_reduction 'Bruker SAINT'
_computing_molecular_graphics 'Bruker SHELXTL'
_computing_publication_material 'Bruker SHELXTL'
_computing_structure_refinement 'SHELXL-2014/7 (Sheldrick, 2014)'
_computing_structure_solution 'SHELXL-2014/7 (Sheldrick, 2014)'
_diffrn_ambient_temperature 293(2)
_diffrn_measured_fraction_theta_full 1.000
_diffrn_measured_fraction_theta_max 0.995
_diffrn_measurement_device_type 'CCD area detector'
_diffrn_measurement_method 'phi and omega scans'
_diffrn_radiation_type MoK\a
_diffrn_radiation_wavelength 0.71073
_diffrn_reflns_av_R_equivalents 0.0434
_diffrn_reflns_av_unetI/netI 0.0398
_diffrn_reflns_Laue_measured_fraction_full 1.000
_diffrn_reflns_Laue_measured_fraction_max 0.995
_diffrn_reflns_limit_h_max 23
_diffrn_reflns_limit_h_min -23
_diffrn_reflns_limit_k_max 22
_diffrn_reflns_limit_k_min -22
_diffrn_reflns_limit_l_max 9
_diffrn_reflns_limit_l_min -9
_diffrn_reflns_number 35822
_diffrn_reflns_point_group_measured_fraction_full 1.000
_diffrn_reflns_point_group_measured_fraction_max 0.995
_diffrn_reflns_theta_full 25.242
_diffrn_reflns_theta_max 27.598
_diffrn_reflns_theta_min 1.634
_diffrn_source 'fine-focus sealed tube'
_exptl_absorpt_coefficient_mu 1.457
_exptl_crystal_colour black
_exptl_crystal_density_diffrn 1.527
_exptl_crystal_description needle
_exptl_crystal_F_000 1116
_refine_diff_density_max 1.234
_refine_diff_density_min -0.430
_refine_diff_density_rms 0.104
_refine_ls_abs_structure_details
;
 Refined as an inversion twin.
;
_refine_ls_abs_structure_Flack 0.62(2)
_refine_ls_extinction_method none
_refine_ls_goodness_of_fit_ref 1.044
_refine_ls_hydrogen_treatment constr
_refine_ls_matrix_type full
_refine_ls_number_parameters 249
_refine_ls_number_reflns 5361
_refine_ls_number_restraints 2
_refine_ls_restrained_S_all 1.043
_refine_ls_R_factor_all 0.0884
_refine_ls_R_factor_gt 0.0543
_refine_ls_shift/su_max 0.000
_refine_ls_shift/su_mean 0.000
_refine_ls_structure_factor_coef Fsqd
_refine_ls_weighting_details 'w=1/[\s^2^(Fo^2^)+(0.0857P)^2^] where P=(Fo^2^+2Fc^2^)/3'
_refine_ls_weighting_scheme calc
_refine_ls_wR_factor_gt 0.1214
_refine_ls_wR_factor_ref 0.1360
_reflns_Friedel_coverage 0.996
_reflns_Friedel_fraction_full 1.000
_reflns_Friedel_fraction_max 0.995
_reflns_number_gt 3850
_reflns_number_total 5361
_reflns_threshold_expression 'I > 2\s(I)'
_cod_data_source_file d1nj00491c2.cif
_cod_data_source_block 1_CCDC1
_cod_depositor_comments 'Adding full bibliography for 7060459--7060460.cif.'
_cod_original_sg_symbol_H-M 'C c'
_cod_database_code 7060460
_shelx_shelxl_version_number 2014/7
_shelx_space_group_comment
;
The symmetry employed for this shelxl refinement is uniquely defined
by the following loop, which should always be used as a source of
symmetry information in preference to the above space-group names.
They are only intended as comments.
;

loop_
_space_group_symop_operation_xyz
'x, y, z'
'x, -y, z+1/2'
'x+1/2, y+1/2, z'
'x+1/2, -y+1/2, z+1/2'

loop_
_atom_site_label
_atom_site_type_symbol
_atom_site_fract_x
_atom_site_fract_y
_atom_site_fract_z
_atom_site_U_iso_or_equiv
_atom_site_adp_type
_atom_site_occupancy
_atom_site_site_symmetry_order
_atom_site_calc_flag
_atom_site_refinement_flags_posn
_atom_site_refinement_flags_adp
_atom_site_refinement_flags_occupancy
_atom_site_disorder_assembly
_atom_site_disorder_group
Ni1 Ni 0.70080(6) 0.44789(4) 0.44148(13) 0.0460(2) Uani 1 1 d . . . . .
S1 S 0.62354(10) 0.35833(12) 0.3413(3) 0.0565(6) Uani 1 1 d . . . . .
S2 S 0.62100(11) 0.53498(13) 0.3440(2) 0.0565(5) Uani 1 1 d . . . . .
S3 S 0.78236(11) 0.36094(12) 0.5408(3) 0.0538(5) Uani 1 1 d . . . . .
S4 S 0.77659(12) 0.53880(12) 0.5408(3) 0.0537(5) Uani 1 1 d . . . . .
S5 S 0.94317(12) 0.37373(12) 0.7350(3) 0.0648(6) Uani 1 1 d . . . . .
S6 S 0.93623(12) 0.53731(12) 0.7390(3) 0.0616(6) Uani 1 1 d . . . . .
S7 S 1.07690(15) 0.46225(16) 0.9061(4) 0.0929(8) Uani 1 1 d . . . . .
N1 N 0.4278(5) 0.3285(6) 0.1125(15) 0.113(3) Uani 1 1 d . . . . .
N2 N 0.4266(6) 0.5590(6) 0.1030(16) 0.121(4) Uani 1 1 d . . . . .
C1 C 0.4793(5) 0.3659(6) 0.1668(13) 0.072(3) Uani 1 1 d . . . . .
C2 C 0.5428(4) 0.4070(5) 0.2458(10) 0.058(2) Uani 1 1 d . . . . .
C3 C 0.5434(4) 0.4848(5) 0.2481(10) 0.060(2) Uani 1 1 d . . . . .
C4 C 0.4777(5) 0.5268(6) 0.1649(12) 0.072(3) Uani 1 1 d . . . . .
C5 C 0.8587(4) 0.4138(4) 0.6357(10) 0.0434(16) Uani 1 1 d . . . . .
C6 C 0.8561(4) 0.4913(4) 0.6351(9) 0.0463(17) Uani 1 1 d . . . . .
C7 C 0.9915(5) 0.4585(4) 0.8017(12) 0.065(2) Uani 1 1 d . . . . .
N3 N 0.7389(3) 0.1837(3) 0.9926(7) 0.0356(11) Uani 1 1 d . . . . .
C8 C 0.6546(3) 0.1923(4) 0.9319(9) 0.0491(16) Uani 1 1 d . . . . .
H8A H 0.6327 0.1419 0.9150 0.059 Uiso 1 1 calc R U . . .
H8B H 0.6329 0.2164 1.0278 0.059 Uiso 1 1 calc R U . . .
C9 C 0.6305(4) 0.2373(5) 0.7627(12) 0.067(2) Uani 1 1 d . . . . .
H9A H 0.6522 0.2879 0.7763 0.081 Uiso 1 1 calc R U . . .
H9B H 0.6494 0.2127 0.6636 0.081 Uiso 1 1 calc R U . . .
C10 C 0.5465(5) 0.2429(6) 0.7230(15) 0.094(3) Uani 1 1 d . . . . .
H10A H 0.5253 0.1930 0.7014 0.141 Uiso 1 1 calc R U . . .
H10B H 0.5324 0.2740 0.6187 0.141 Uiso 1 1 calc R U . . .
H10C H 0.5277 0.2654 0.8231 0.141 Uiso 1 1 calc R U . . .
C11 C 0.7729(4) 0.2613(4) 1.0371(9) 0.0454(15) Uani 1 1 d . . . . .
H11A H 0.7451 0.2859 1.1216 0.055 Uiso 1 1 calc R U . . .
H11B H 0.7663 0.2918 0.9288 0.055 Uiso 1 1 calc R U . . .
C12 C 0.8560(4) 0.2609(5) 1.1152(13) 0.068(2) Uani 1 1 d . . . . .
H12A H 0.8642 0.2269 1.2158 0.102 Uiso 1 1 calc R U . . .
H12B H 0.8715 0.3113 1.1536 0.102 Uiso 1 1 calc R U . . .
H12C H 0.8852 0.2441 1.0259 0.102 Uiso 1 1 calc R U . . .
C13 C 0.7503(4) 0.1321(3) 1.1554(8) 0.0488(15) Uani 1 1 d . . . . .
H13A H 0.7201 0.0866 1.1273 0.059 Uiso 1 1 calc R U . . .
H13B H 0.8029 0.1166 1.1778 0.059 Uiso 1 1 calc R U . . .
C14 C 0.7301(5) 0.1661(5) 1.3250(9) 0.069(2) Uani 1 1 d . . . . .
H14A H 0.7599 0.2110 1.3554 0.104 Uiso 1 1 calc R U . . .
H14B H 0.7403 0.1298 1.4205 0.104 Uiso 1 1 calc R U . . .
H14C H 0.6774 0.1792 1.3072 0.104 Uiso 1 1 calc R U . . .
C15 C 0.7772(4) 0.1481(3) 0.8494(9) 0.0475(14) Uani 1 1 d . . . . .
H15A H 0.7710 0.1819 0.7467 0.057 Uiso 1 1 calc R U . . .
H15B H 0.8310 0.1448 0.8937 0.057 Uiso 1 1 calc R U . . .
C16 C 0.7499(5) 0.0709(4) 0.7874(11) 0.070(2) Uani 1 1 d . . . . .
H16A H 0.7556 0.0366 0.8874 0.105 Uiso 1 1 calc R U . . .
H16B H 0.7791 0.0527 0.6995 0.105 Uiso 1 1 calc R U . . .
H16C H 0.6975 0.0737 0.7354 0.105 Uiso 1 1 calc R U . . .

loop_
_atom_site_aniso_label
_atom_site_aniso_U_11
_atom_site_aniso_U_22
_atom_site_aniso_U_33
_atom_site_aniso_U_23
_atom_site_aniso_U_13
_atom_site_aniso_U_12
Ni1 0.0549(5) 0.0368(4) 0.0471(4) 0.0035(4) 0.0106(3) 0.0072(4)
S1 0.0544(11) 0.0433(12) 0.0702(13) 0.0025(10) 0.0044(10) 0.0066(8)
S2 0.0668(12) 0.0453(11) 0.0585(12) 0.0070(10) 0.0133(10) 0.0183(9)
S3 0.0600(10) 0.0343(10) 0.0641(11) 0.0007(9) 0.0003(8) 0.0032(8)
S4 0.0642(11) 0.0344(9) 0.0630(12) 0.0006(9) 0.0105(9) 0.0045(8)
S5 0.0587(12) 0.0524(11) 0.0810(13) 0.0078(10) 0.0033(10) 0.0069(10)
S6 0.0582(12) 0.0544(11) 0.0730(12) -0.0012(10) 0.0128(10) -0.0077(9)
S7 0.0577(13) 0.1066(19) 0.109(2) 0.0070(14) -0.0033(13) -0.0096(12)
N1 0.073(5) 0.114(7) 0.147(8) -0.015(7) 0.001(5) -0.005(5)
N2 0.088(7) 0.144(10) 0.124(8) 0.017(6) -0.005(6) 0.051(6)
C1 0.053(5) 0.086(7) 0.079(6) -0.009(5) 0.015(4) 0.009(5)
C2 0.057(5) 0.068(6) 0.048(4) 0.005(4) 0.010(4) 0.009(4)
C3 0.063(5) 0.066(6) 0.055(5) 0.015(4) 0.020(4) 0.032(4)
C4 0.056(5) 0.094(7) 0.068(5) 0.010(5) 0.019(4) 0.037(5)
C5 0.041(4) 0.042(4) 0.049(4) 0.000(4) 0.011(3) -0.002(3)
C6 0.047(4) 0.053(4) 0.042(4) 0.000(4) 0.016(3) -0.003(3)
C7 0.064(5) 0.068(5) 0.069(5) 0.009(3) 0.025(4) 0.003(3)
N3 0.033(2) 0.029(2) 0.044(3) 0.003(2) 0.003(2) 0.0004(19)
C8 0.035(3) 0.046(4) 0.063(4) 0.003(3) -0.001(3) -0.007(3)
C9 0.038(4) 0.073(5) 0.086(5) 0.021(4) -0.007(3) 0.000(3)
C10 0.049(5) 0.100(7) 0.122(8) 0.016(6) -0.025(5) 0.008(4)
C11 0.042(3) 0.030(3) 0.062(4) -0.003(3) 0.002(3) -0.002(2)
C12 0.043(4) 0.057(4) 0.097(6) -0.004(4) -0.011(4) -0.012(3)
C13 0.058(4) 0.036(3) 0.052(4) 0.011(3) 0.006(3) 0.004(3)
C14 0.089(6) 0.068(5) 0.053(4) 0.004(3) 0.015(4) -0.006(4)
C15 0.048(3) 0.044(3) 0.050(3) 0.002(3) 0.007(3) 0.007(3)
C16 0.103(6) 0.050(4) 0.054(4) -0.013(3) 0.006(4) 0.002(4)

loop_
_atom_type_symbol
_atom_type_description
_atom_type_scat_dispersion_real
_atom_type_scat_dispersion_imag
_atom_type_scat_source
C C 0.0033 0.0016 'International Tables Vol C Tables 4.2.6.8 and 6.1.1.4'
H H 0.0000 0.0000 'International Tables Vol C Tables 4.2.6.8 and 6.1.1.4'
N N 0.0061 0.0033 'International Tables Vol C Tables 4.2.6.8 and 6.1.1.4'
Ni Ni 0.3393 1.1124 'International Tables Vol C Tables 4.2.6.8 and 6.1.1.4'
S S 0.1246 0.1234 'International Tables Vol C Tables 4.2.6.8 and 6.1.1.4'

loop_
_geom_angle_atom_site_label_1
_geom_angle_atom_site_label_2
_geom_angle_atom_site_label_3
_geom_angle
_geom_angle_site_symmetry_1
_geom_angle_site_symmetry_3
_geom_angle_publ_flag
S2 Ni1 S1 92.51(10) . . ?
S2 Ni1 S4 86.56(7) . . ?
S1 Ni1 S4 179.06(10) . . ?
S2 Ni1 S3 179.34(11) . . ?
S1 Ni1 S3 88.14(6) . . ?
S4 Ni1 S3 92.78(10) . . ?
C2 S1 Ni1 103.5(3) . . ?
C3 S2 Ni1 103.4(3) . . ?
C5 S3 Ni1 102.3(3) . . ?
C6 S4 Ni1 102.8(3) . . ?
C5 S5 C7 97.9(4) . . ?
C7 S6 C6 98.6(4) . . ?
N1 C1 C2 174.9(11) . . ?
C3 C2 C1 121.7(7) . . ?
C3 C2 S1 118.9(6) . . ?
C1 C2 S1 119.5(7) . . ?
C2 C3 C4 120.0(8) . . ?
C2 C3 S2 121.7(5) . . ?
C4 C3 S2 118.3(7) . . ?
N2 C4 C3 179.0(11) . . ?
C6 C5 S3 121.1(5) . . ?
C6 C5 S5 115.8(5) . . ?
S3 C5 S5 123.1(5) . . ?
C5 C6 S4 121.1(5) . . ?
C5 C6 S6 116.2(5) . . ?
S4 C6 S6 122.7(4) . . ?
S7 C7 S6 124.2(5) . . ?
S7 C7 S5 124.3(5) . . ?
S6 C7 S5 111.5(5) . . ?
C15 N3 C11 108.9(5) . . ?
C15 N3 C8 111.5(5) . . ?
C11 N3 C8 108.9(5) . . ?
C15 N3 C13 108.5(5) . . ?
C11 N3 C13 111.1(5) . . ?
C8 N3 C13 108.0(5) . . ?
C9 C8 N3 116.8(5) . . ?
C9 C8 H8A 108.1 . . ?
N3 C8 H8A 108.1 . . ?
C9 C8 H8B 108.1 . . ?
N3 C8 H8B 108.1 . . ?
H8A C8 H8B 107.3 . . ?
C10 C9 C8 110.7(7) . . ?
C10 C9 H9A 109.5 . . ?
C8 C9 H9A 109.5 . . ?
C10 C9 H9B 109.5 . . ?
C8 C9 H9B 109.5 . . ?
H9A C9 H9B 108.1 . . ?
C9 C10 H10A 109.5 . . ?
C9 C10 H10B 109.5 . . ?
H10A C10 H10B 109.5 . . ?
C9 C10 H10C 109.5 . . ?
H10A C10 H10C 109.5 . . ?
H10B C10 H10C 109.5 . . ?
N3 C11 C12 114.8(6) . . ?
N3 C11 H11A 108.6 . . ?
C12 C11 H11A 108.6 . . ?
N3 C11 H11B 108.6 . . ?
C12 C11 H11B 108.6 . . ?
H11A C11 H11B 107.5 . . ?
C11 C12 H12A 109.5 . . ?
C11 C12 H12B 109.5 . . ?
H12A C12 H12B 109.5 . . ?
C11 C12 H12C 109.5 . . ?
H12A C12 H12C 109.5 . . ?
H12B C12 H12C 109.5 . . ?
C14 C13 N3 115.7(5) . . ?
C14 C13 H13A 108.3 . . ?
N3 C13 H13A 108.3 . . ?
C14 C13 H13B 108.3 . . ?
N3 C13 H13B 108.3 . . ?
H13A C13 H13B 107.4 . . ?
C13 C14 H14A 109.5 . . ?
C13 C14 H14B 109.5 . . ?
H14A C14 H14B 109.5 . . ?
C13 C14 H14C 109.5 . . ?
H14A C14 H14C 109.5 . . ?
H14B C14 H14C 109.5 . . ?
C16 C15 N3 116.2(6) . . ?
C16 C15 H15A 108.2 . . ?
N3 C15 H15A 108.2 . . ?
C16 C15 H15B 108.2 . . ?
N3 C15 H15B 108.2 . . ?
H15A C15 H15B 107.4 . . ?
C15 C16 H16A 109.5 . . ?
C15 C16 H16B 109.5 . . ?
H16A C16 H16B 109.5 . . ?
C15 C16 H16C 109.5 . . ?
H16A C16 H16C 109.5 . . ?
H16B C16 H16C 109.5 . . ?

loop_
_geom_bond_atom_site_label_1
_geom_bond_atom_site_label_2
_geom_bond_distance
_geom_bond_site_symmetry_2
_geom_bond_publ_flag
Ni1 S2 2.145(2) . ?
Ni1 S1 2.154(2) . ?
Ni1 S4 2.154(2) . ?
Ni1 S3 2.165(2) . ?
S1 C2 1.737(8) . ?
S2 C3 1.708(9) . ?
S3 C5 1.715(7) . ?
S4 C6 1.708(7) . ?
S5 C5 1.730(7) . ?
S5 C7 1.757(9) . ?
S6 C7 1.725(8) . ?
S6 C6 1.726(7) . ?
S7 C7 1.609(10) . ?
N1 C1 1.155(13) . ?
N2 C4 1.114(12) . ?
C1 C2 1.399(14) . ?
C2 C3 1.369(14) . ?
C3 C4 1.446(11) . ?
C5 C6 1.362(11) . ?
N3 C15 1.503(8) . ?
N3 C11 1.511(8) . ?
N3 C8 1.515(7) . ?
N3 C13 1.516(7) . ?
C8 C9 1.508(10) . ?
C8 H8A 0.9700 . ?
C8 H8B 0.9700 . ?
C9 C10 1.489(10) . ?
C9 H9A 0.9700 . ?
C9 H9B 0.9700 . ?
C10 H10A 0.9600 . ?
C10 H10B 0.9600 . ?
C10 H10C 0.9600 . ?
C11 C12 1.512(10) . ?
C11 H11A 0.9700 . ?
C11 H11B 0.9700 . ?
C12 H12A 0.9600 . ?
C12 H12B 0.9600 . ?
C12 H12C 0.9600 . ?
C13 C14 1.508(9) . ?
C13 H13A 0.9700 . ?
C13 H13B 0.9700 . ?
C14 H14A 0.9600 . ?
C14 H14B 0.9600 . ?
C14 H14C 0.9600 . ?
C15 C16 1.493(10) . ?
C15 H15A 0.9700 . ?
C15 H15B 0.9700 . ?
C16 H16A 0.9600 . ?
C16 H16B 0.9600 . ?
C16 H16C 0.9600 . ?

loop_
_geom_torsion_atom_site_label_1
_geom_torsion_atom_site_label_2
_geom_torsion_atom_site_label_3
_geom_torsion_atom_site_label_4
_geom_torsion
_geom_torsion_site_symmetry_1
_geom_torsion_site_symmetry_2
_geom_torsion_site_symmetry_3
_geom_torsion_site_symmetry_4
_geom_torsion_publ_flag
Ni1 S1 C2 C3 1.2(6) . . . . ?
Ni1 S1 C2 C1 -179.6(6) . . . . ?
C1 C2 C3 C4 -1.0(10) . . . . ?
S1 C2 C3 C4 178.2(6) . . . . ?
C1 C2 C3 S2 -179.8(7) . . . . ?
S1 C2 C3 S2 -0.6(8) . . . . ?
Ni1 S2 C3 C2 -0.3(6) . . . . ?
Ni1 S2 C3 C4 -179.2(5) . . . . ?
Ni1 S3 C5 C6 0.5(6) . . . . ?
Ni1 S3 C5 S5 -178.8(4) . . . . ?
C7 S5 C5 C6 1.5(6) . . . . ?
C7 S5 C5 S3 -179.1(5) . . . . ?
S3 C5 C6 S4 0.3(8) . . . . ?
S5 C5 C6 S4 179.7(4) . . . . ?
S3 C5 C6 S6 178.8(4) . . . . ?
S5 C5 C6 S6 -1.8(7) . . . . ?
Ni1 S4 C6 C5 -1.0(6) . . . . ?
Ni1 S4 C6 S6 -179.3(4) . . . . ?
C7 S6 C6 C5 1.2(6) . . . . ?
C7 S6 C6 S4 179.6(4) . . . . ?
C6 S6 C7 S7 179.2(5) . . . . ?
C6 S6 C7 S5 -0.1(5) . . . . ?
C5 S5 C7 S7 -179.9(5) . . . . ?
C5 S5 C7 S6 -0.6(5) . . . . ?
C15 N3 C8 C9 -56.8(8) . . . . ?
C11 N3 C8 C9 63.4(8) . . . . ?
C13 N3 C8 C9 -175.8(6) . . . . ?
N3 C8 C9 C10 -178.3(7) . . . . ?
C15 N3 C11 C12 -63.3(7) . . . . ?
C8 N3 C11 C12 174.9(6) . . . . ?
C13 N3 C11 C12 56.1(8) . . . . ?
C15 N3 C13 C14 167.6(6) . . . . ?
C11 N3 C13 C14 47.9(8) . . . . ?
C8 N3 C13 C14 -71.4(7) . . . . ?
C11 N3 C15 C16 -179.4(6) . . . . ?
C8 N3 C15 C16 -59.2(7) . . . . ?
C13 N3 C15 C16 59.5(7) . . . . ?
